data_1525706
loop_
_publ_author_name
'Bouvier, P.'
'Djurado, E.'
'Lucazeau, G.'
'Le Bihan, T.'

_publ_section_title
;
 High-pressure structural evolution of undoped tetragonal nanocrystalline
 zirconia
;
_journal_name_full 'Physical Review, Serie 3. B - Condensed Matter (18,1978-)'
_journal_page_first 8731
_journal_page_last 8737
_journal_volume 62
_journal_year 2000
_chemical_formula_sum 'O2 Zr'
_chemical_name_systematic 'Zr O2'
_space_group_IT_number 137
_symmetry_space_group_name_Hall '-P 4ac 2a'
_symmetry_space_group_name_H-M 'P 42/n m c :2'
_cell_angle_alpha 90
_cell_angle_beta 90
_cell_angle_gamma 90
_cell_formula_units_Z 2
_cell_length_a 3.5948
_cell_length_b 3.5948
_cell_length_c 5.1824
_cell_volume 66.970
_citation_journal_id_ASTM PRBMDO
_cod_data_source_file Bouvier_PRBMDO_2000_497.cif
_cod_data_source_block O2Zr1
_cod_original_cell_volume 66.97002
_cod_original_formula_sum 'O2 Zr1'
_cod_database_code 1525706

loop_
_symmetry_equiv_pos_as_xyz
x,y,z
-y+1/2,x,z+1/2
-x+1/2,-y+1/2,z
y,-x+1/2,z+1/2
x+1/2,-y,-z
y+1/2,x+1/2,-z+1/2
-x,y+1/2,-z
-y,-x,-z+1/2
-x,-y,-z
y-1/2,-x,-z-1/2
x-1/2,y-1/2,-z
-y,x-1/2,-z-1/2
-x-1/2,y,z
-y-1/2,-x-1/2,z-1/2
x,-y-1/2,z
y,x,z-1/2

loop_
_atom_site_label
_atom_site_type_symbol
_atom_site_fract_x
_atom_site_fract_y
_atom_site_fract_z
_atom_site_occupancy
_atom_site_U_iso_or_equiv
Zr1 Zr+4 0.25 0.75 0.25 1 0.0
O1 O-2 0.25 0.25 0.057 1 0.0
